data_7713261
loop_
_publ_author_name
'Zhou, Yiwei'
'Buch, Christian D.'
'Hansen, Steen H.'
'Piligkos, Stergios'

_publ_section_title
;
 Long aliphatic chain derivatives of trigonal lanthanide complexes.
;
_journal_issue 25
_journal_name_full 'Dalton transactions (Cambridge, England : 2003)'
_journal_page_first 8792
_journal_page_last 8799
_journal_paper_doi 10.1039/d3dt01191g
_journal_volume 52
_journal_year 2023
_chemical_formula_moiety 'C87 H144 N7 O3 Yb'
_chemical_formula_sum 'C87 H144 N7 O3 Yb'
_chemical_formula_weight 1509.12
_space_group_crystal_system triclinic
_space_group_IT_number 2
_space_group_name_Hall '-P 1'
_space_group_name_H-M_alt 'P -1'
_atom_sites_solution_hydrogens geom
_atom_sites_solution_primary dual
_audit_creation_date 2022-11-30
_audit_creation_method
;
Olex2 1.5
(compiled 2022.04.07 svn.rca3783a0 for OlexSys, GUI svn.r6498)
;
_audit_update_record
;
2022-12-30 deposited with the CCDC.	2023-06-09 downloaded from the CCDC.
;
_cell_angle_alpha 91.216(2)
_cell_angle_beta 98.672(2)
_cell_angle_gamma 115.930(2)
_cell_formula_units_Z 2
_cell_length_a 12.4294(8)
_cell_length_b 12.4635(8)
_cell_length_c 30.023(2)
_cell_measurement_reflns_used 9092
_cell_measurement_temperature 100
_cell_measurement_theta_max 26.436
_cell_measurement_theta_min 2.721
_cell_volume 4115.0(5)
_computing_cell_refinement 'SAINT V8.40A (Bruker, 2019)'
_computing_data_reduction 'SAINT V8.40A (Bruker, 2019)'
_computing_molecular_graphics 'Olex2 1.5 (Dolomanov et al., 2009)'
_computing_publication_material 'Olex2 1.5 (Dolomanov et al., 2009)'
_computing_structure_refinement 'SHELXL 2018/3 (Sheldrick, 2015)'
_computing_structure_solution 'SHELXT 2014/5 (Sheldrick, 2014)'
_diffrn_ambient_temperature 100
_diffrn_measured_fraction_theta_full 0.999
_diffrn_measured_fraction_theta_max 0.998
_diffrn_measurement_device_type 'Bruker APEX-II CCD'
_diffrn_measurement_method '\f and \w scans'
_diffrn_radiation_type MoK\a
_diffrn_radiation_wavelength 0.71073
_diffrn_reflns_av_R_equivalents 0.0400
_diffrn_reflns_av_unetI/netI 0.0221
_diffrn_reflns_Laue_measured_fraction_full 0.999
_diffrn_reflns_Laue_measured_fraction_max 0.998
_diffrn_reflns_limit_h_max 15
_diffrn_reflns_limit_h_min -15
_diffrn_reflns_limit_k_max 15
_diffrn_reflns_limit_k_min -15
_diffrn_reflns_limit_l_max 36
_diffrn_reflns_limit_l_min -36
_diffrn_reflns_number 118800
_diffrn_reflns_point_group_measured_fraction_full 0.999
_diffrn_reflns_point_group_measured_fraction_max 0.998
_diffrn_reflns_theta_full 25.242
_diffrn_reflns_theta_max 25.682
_diffrn_reflns_theta_min 2.014
_diffrn_source_current 1.0
_diffrn_source_power 0.05
_diffrn_source_voltage 50.0
_diffrn_standards_number 0
_exptl_absorpt_coefficient_mu 1.187
_exptl_absorpt_correction_T_max 0.7454
_exptl_absorpt_correction_T_min 0.6427
_exptl_absorpt_correction_type multi-scan
_exptl_absorpt_process_details
;
SADABS-2016/2 (Bruker,2016/2) was used for absorption correction.
wR2(int) was 0.1198 before and 0.0564 after correction.
The Ratio of minimum to maximum transmission is 0.8622.
The \l/2 correction factor is Not present.
;
_exptl_crystal_colour 'clear yellow'
_exptl_crystal_colour_lustre clear
_exptl_crystal_colour_primary yellow
_exptl_crystal_density_diffrn 1.218
_exptl_crystal_description plate
_exptl_crystal_F_000 1618
_exptl_crystal_size_max 0.43
_exptl_crystal_size_mid 0.183
_exptl_crystal_size_min 0.05
_refine_diff_density_max 1.255
_refine_diff_density_min -0.736
_refine_diff_density_rms 0.063
_refine_ls_extinction_method none
_refine_ls_goodness_of_fit_ref 1.071
_refine_ls_hydrogen_treatment constr
_refine_ls_matrix_type full
_refine_ls_number_parameters 889
_refine_ls_number_reflns 15615
_refine_ls_number_restraints 0
_refine_ls_restrained_S_all 1.071
_refine_ls_R_factor_all 0.0259
_refine_ls_R_factor_gt 0.0219
_refine_ls_shift/su_max 0.005
_refine_ls_shift/su_mean 0.000
_refine_ls_structure_factor_coef Fsqd
_refine_ls_weighting_details 'w=1/[\s^2^(Fo^2^)+(0.0233P)^2^+3.1301P] where P=(Fo^2^+2Fc^2^)/3'
_refine_ls_weighting_scheme calc
_refine_ls_wR_factor_gt 0.0521
_refine_ls_wR_factor_ref 0.0539
_reflns_Friedel_coverage 0.000
_reflns_number_gt 14430
_reflns_number_total 15615
_reflns_threshold_expression 'I > 2\s(I)'
_cod_data_source_file d3dt01191g2.cif
_cod_data_source_block 1_YbL18
_cod_database_code 7713261
_shelx_shelxl_version_number 2018/3
_shelx_space_group_comment
;
The symmetry employed for this shelxl refinement is uniquely defined
by the following loop, which should always be used as a source of
symmetry information in preference to the above space-group names.
They are only intended as comments.
;
_shelx_estimated_absorpt_t_max 0.943
_shelx_estimated_absorpt_t_min 0.629
_olex2_refinement_description
;
1. Fixed Uiso
 At 1.2 times of:
  All C(H) groups, All C(H,H) groups
 At 1.5 times of:
  All C(H,H,H) groups
2.a Secondary CH2 refined with riding coordinates:
 C1A(H1AA,H1AB), C2A(H2AA,H2AB), C12A(H12A,H12B), C13A(H13A,H13B), C14A(H14A,
 H14B), C15A(H15A,H15B), C16A(H16A,H16B), C17A(H17A,H17B), C18A(H18A,H18B),
 C19A(H19A,H19B), C20A(H20A,H20B), C21A(H21A,H21B), C22A(H22A,H22B), C23A(H23A,
 H23B), C24A(H24A,H24B), C25A(H25A,H25B), C26A(H26A,H26B), C27A(H27A,H27B),
 C28A(H28A,H28B), C1B(H1BA,H1BB), C2B(H2BA,H2BB), C12B(H12C,H12D), C13B(H13C,
 H13D), C14B(H14C,H14D), C15B(H15C,H15D), C16B(H16C,H16D), C17B(H17C,H17D),
 C18B(H18C,H18D), C19B(H19C,H19D), C20B(H20C,H20D), C21B(H21C,H21D), C22B(H22C,
 H22D), C23B(H23C,H23D), C24B(H24C,H24D), C25B(H25C,H25D), C26B(H26C,H26D),
 C27B(H27C,H27D), C28B(H28C,H28D), C1C(H1CA,H1CB), C2C(H2CA,H2CB), C12C(H12E,
 H12F), C13C(H13E,H13F), C14C(H14E,H14F), C15C(H15E,H15F), C16C(H16E,H16F),
 C17C(H17E,H17F), C18C(H18E,H18F), C19C(H19E,H19F), C20C(H20E,H20F), C21C(H21E,
 H21F), C22C(H22E,H22F), C23C(H23E,H23F), C24C(H24E,H24F), C25C(H25E,H25F),
 C26C(H26E,H26F), C27C(H27E,H27F), C28C(H28E,H28F)
2.b Aromatic/amide H refined with riding coordinates:
 C3A(H3A), C3B(H3B), C5B(H5B), C3C(H3C), C11A(H11A), C7A(H7A), C5A(H5A),
 C7B(H7B), C11B(H11B), C11C(H11C), C7C(H7C), C5C(H5C)
2.c Idealised Me refined as rotating group:
 C29A(H29A,H29B,H29C), C10A(H10A,H10B,H10C), C10B(H10D,H10E,H10F), C29B(H29D,
 H29E,H29F), C29C(H29G,H29H,H29I), C10C(H10G,H10H,H10I)
;
_olex2_submission_special_instructions 'No special instructions were received'

loop_
_space_group_symop_operation_xyz
'x, y, z'
'-x, -y, -z'

loop_
_atom_site_label
_atom_site_type_symbol
_atom_site_fract_x
_atom_site_fract_y
_atom_site_fract_z
_atom_site_U_iso_or_equiv
_atom_site_adp_type
_atom_site_occupancy
_atom_site_site_symmetry_order
_atom_site_calc_flag
_atom_site_refinement_flags_posn
_atom_site_refinement_flags_adp
_atom_site_refinement_flags_occupancy
_atom_site_disorder_assembly
_atom_site_disorder_group
Yb1 Yb 0.67843(2) 0.34792(2) 0.99705(2) 0.01293(3) Uani 1 1 d . . . . .
O1A O 0.51614(12) 0.21594(12) 0.95470(5) 0.0170(3) Uani 1 1 d . . . . .
N2B N 0.68769(15) 0.17834(15) 1.03192(5) 0.0185(4) Uani 1 1 d . . . . .
O1B O 0.77872(12) 0.29130(11) 0.95746(4) 0.0148(3) Uani 1 1 d . . . . .
O1C O 0.67905(12) 0.47315(11) 0.94819(4) 0.0153(3) Uani 1 1 d . . . . .
N1 N 0.72356(16) 0.38809(15) 1.08523(5) 0.0198(4) Uani 1 1 d . . . . .
N2A N 0.51342(15) 0.36669(14) 1.02422(5) 0.0164(3) Uani 1 1 d . . . . .
C3A C 0.40132(18) 0.32509(17) 1.00513(7) 0.0174(4) Uani 1 1 d . . . . .
H3A H 0.349453 0.343192 1.020818 0.021 Uiso 1 1 calc R U . . .
N3A N 0.36486(17) 0.01928(16) 0.83595(6) 0.0253(4) Uani 1 1 d . . . . .
C3B C 0.69397(18) 0.09013(18) 1.01169(7) 0.0196(4) Uani 1 1 d . . . . .
H3B H 0.686052 0.024173 1.028517 0.024 Uiso 1 1 calc R U . . .
C5B C 0.69412(19) -0.02894(18) 0.94611(7) 0.0208(4) Uani 1 1 d . . . . .
H5B H 0.672319 -0.094645 0.964046 0.025 Uiso 1 1 calc R U . . .
N3B N 0.81126(16) 0.25841(15) 0.82612(6) 0.0192(4) Uani 1 1 d . . . . .
N2C N 0.86620(15) 0.52737(15) 1.02230(5) 0.0175(3) Uani 1 1 d . . . . .
C3C C 0.92332(18) 0.61233(17) 0.99879(7) 0.0187(4) Uani 1 1 d . . . . .
H3C H 0.999561 0.673697 1.013439 0.022 Uiso 1 1 calc R U . . .
C4C C 0.88264(18) 0.62356(17) 0.95207(7) 0.0171(4) Uani 1 1 d . . . . .
N3C N 0.57975(17) 0.50568(16) 0.81568(6) 0.0241(4) Uani 1 1 d . . . . .
C1A C 0.6150(2) 0.3853(2) 1.10139(7) 0.0242(5) Uani 1 1 d . . . . .
H1AA H 0.640646 0.432102 1.131367 0.029 Uiso 1 1 calc R U . . .
H1AB H 0.558658 0.301538 1.104944 0.029 Uiso 1 1 calc R U . . .
C2A C 0.5499(2) 0.43706(18) 1.06841(7) 0.0206(4) Uani 1 1 d . . . . .
H2AA H 0.477330 0.433468 1.079414 0.025 Uiso 1 1 calc R U . . .
H2AB H 0.604522 0.521975 1.065650 0.025 Uiso 1 1 calc R U . . .
C4A C 0.34682(18) 0.25332(17) 0.96201(7) 0.0175(4) Uani 1 1 d . . . . .
C9A C 0.40961(17) 0.20702(16) 0.93781(7) 0.0154(4) Uani 1 1 d . . . . .
C8A C 0.34924(18) 0.14506(16) 0.89405(7) 0.0169(4) Uani 1 1 d . . . . .
C11A C 0.4155(2) 0.10194(19) 0.86775(7) 0.0242(5) Uani 1 1 d . . . . .
H11A H 0.501745 0.138685 0.875210 0.029 Uiso 1 1 calc R U . . .
C12A C 0.4440(3) -0.0116(3) 0.81254(8) 0.0459(7) Uani 1 1 d . . . . .
H12A H 0.529643 0.041924 0.826080 0.055 Uiso 1 1 calc R U . . .
H12B H 0.429025 -0.094737 0.817758 0.055 Uiso 1 1 calc R U . . .
C13A C 0.4277(3) -0.0024(3) 0.76396(10) 0.0540(9) Uani 1 1 d . . . . .
H13A H 0.507496 0.019888 0.754850 0.065 Uiso 1 1 calc R U . . .
H13B H 0.372361 -0.083845 0.749095 0.065 Uiso 1 1 calc R U . . .
C14A C 0.3817(2) 0.0785(2) 0.74459(7) 0.0327(5) Uani 1 1 d . . . . .
H14A H 0.428633 0.157689 0.762366 0.039 Uiso 1 1 calc R U . . .
H14B H 0.296342 0.048525 0.748966 0.039 Uiso 1 1 calc R U . . .
C15A C 0.3846(2) 0.09741(19) 0.69552(7) 0.0242(5) Uani 1 1 d . . . . .
H15A H 0.348647 0.018223 0.677684 0.029 Uiso 1 1 calc R U . . .
H15B H 0.470393 0.140588 0.691559 0.029 Uiso 1 1 calc R U . . .
C16A C 0.3176(2) 0.1669(2) 0.67676(7) 0.0244(5) Uani 1 1 d . . . . .
H16A H 0.351033 0.244363 0.695636 0.029 Uiso 1 1 calc R U . . .
H16B H 0.231108 0.121750 0.679617 0.029 Uiso 1 1 calc R U . . .
C17A C 0.3236(2) 0.19216(18) 0.62789(7) 0.0213(4) Uani 1 1 d . . . . .
H17A H 0.291544 0.115153 0.608857 0.026 Uiso 1 1 calc R U . . .
H17B H 0.409699 0.239556 0.624954 0.026 Uiso 1 1 calc R U . . .
C18A C 0.25231(19) 0.25982(19) 0.61022(7) 0.0213(4) Uani 1 1 d . . . . .
H18A H 0.283904 0.336267 0.629569 0.026 Uiso 1 1 calc R U . . .
H18B H 0.166200 0.211965 0.613068 0.026 Uiso 1 1 calc R U . . .
C19A C 0.25770(19) 0.28729(18) 0.56128(7) 0.0205(4) Uani 1 1 d . . . . .
H19A H 0.343675 0.335636 0.558351 0.025 Uiso 1 1 calc R U . . .
H19B H 0.226190 0.211010 0.541827 0.025 Uiso 1 1 calc R U . . .
C20A C 0.18548(19) 0.35456(18) 0.54427(7) 0.0208(4) Uani 1 1 d . . . . .
H20A H 0.216766 0.430652 0.563820 0.025 Uiso 1 1 calc R U . . .
H20B H 0.099456 0.306041 0.547097 0.025 Uiso 1 1 calc R U . . .
C21A C 0.19114(19) 0.38261(18) 0.49539(7) 0.0200(4) Uani 1 1 d . . . . .
H21A H 0.159728 0.306539 0.475816 0.024 Uiso 1 1 calc R U . . .
H21B H 0.277140 0.431106 0.492539 0.024 Uiso 1 1 calc R U . . .
C22A C 0.11872(19) 0.45013(18) 0.47852(7) 0.0201(4) Uani 1 1 d . . . . .
H22A H 0.032699 0.401560 0.481332 0.024 Uiso 1 1 calc R U . . .
H22B H 0.150035 0.526115 0.498135 0.024 Uiso 1 1 calc R U . . .
C23A C 0.12442(19) 0.47848(18) 0.42963(7) 0.0204(4) Uani 1 1 d . . . . .
H23A H 0.210488 0.526772 0.426813 0.024 Uiso 1 1 calc R U . . .
H23B H 0.092892 0.402447 0.410023 0.024 Uiso 1 1 calc R U . . .
C24A C 0.05252(19) 0.54631(18) 0.41266(7) 0.0211(4) Uani 1 1 d . . . . .
H24A H 0.083901 0.622269 0.432302 0.025 Uiso 1 1 calc R U . . .
H24B H -0.033601 0.497938 0.415388 0.025 Uiso 1 1 calc R U . . .
C25A C 0.05861(19) 0.57488(18) 0.36375(7) 0.0211(4) Uani 1 1 d . . . . .
H25A H 0.144819 0.622266 0.360934 0.025 Uiso 1 1 calc R U . . .
H25B H 0.026160 0.498844 0.344064 0.025 Uiso 1 1 calc R U . . .
C26A C -0.0119(2) 0.64426(18) 0.34691(7) 0.0220(4) Uani 1 1 d . . . . .
H26A H -0.098031 0.596956 0.349842 0.026 Uiso 1 1 calc R U . . .
H26B H 0.020718 0.720358 0.366571 0.026 Uiso 1 1 calc R U . . .
C27A C -0.0064(2) 0.67270(19) 0.29808(7) 0.0235(4) Uani 1 1 d . . . . .
H27A H 0.079827 0.716842 0.294785 0.028 Uiso 1 1 calc R U . . .
H27B H -0.042647 0.596554 0.278226 0.028 Uiso 1 1 calc R U . . .
C28A C -0.0721(2) 0.7466(2) 0.28230(8) 0.0307(5) Uani 1 1 d . . . . .
H28A H -0.035423 0.823122 0.301977 0.037 Uiso 1 1 calc R U . . .
H28B H -0.158220 0.702843 0.285847 0.037 Uiso 1 1 calc R U . . .
C29A C -0.0675(3) 0.7741(2) 0.23323(9) 0.0418(6) Uani 1 1 d . . . . .
H29A H -0.106764 0.698962 0.213367 0.063 Uiso 1 1 calc R U . . .
H29B H 0.017421 0.818115 0.229438 0.063 Uiso 1 1 calc R U . . .
H29C H -0.110180 0.823058 0.225311 0.063 Uiso 1 1 calc R U . . .
C7A C 0.23213(19) 0.12784(18) 0.87723(7) 0.0217(4) Uani 1 1 d . . . . .
H7A H 0.194562 0.088034 0.847735 0.026 Uiso 1 1 calc R U . . .
C6A C 0.16752(19) 0.16676(19) 0.90201(8) 0.0256(5) Uani 1 1 d . . . . .
C5A C 0.22638(19) 0.22892(18) 0.94395(8) 0.0232(5) Uani 1 1 d . . . . .
H5A H 0.183790 0.256322 0.961313 0.028 Uiso 1 1 calc R U . . .
C10A C 0.0374(2) 0.1413(2) 0.88400(9) 0.0382(6) Uani 1 1 d . . . . .
H10A H 0.036488 0.203655 0.864820 0.057 Uiso 1 1 calc R U . . .
H10B H -0.003989 0.140702 0.909383 0.057 Uiso 1 1 calc R U . . .
H10C H -0.004673 0.063000 0.866121 0.057 Uiso 1 1 calc R U . . .
C1B C 0.7524(2) 0.2930(2) 1.10513(7) 0.0252(5) Uani 1 1 d . . . . .
H1BA H 0.741596 0.290074 1.137155 0.030 Uiso 1 1 calc R U . . .
H1BB H 0.838451 0.313068 1.104397 0.030 Uiso 1 1 calc R U . . .
C2B C 0.6712(2) 0.17128(19) 1.07935(7) 0.0233(5) Uani 1 1 d . . . . .
H2BA H 0.693056 0.109871 1.092601 0.028 Uiso 1 1 calc R U . . .
H2BB H 0.585165 0.148433 1.081225 0.028 Uiso 1 1 calc R U . . .
C4B C 0.71209(18) 0.08233(17) 0.96545(7) 0.0166(4) Uani 1 1 d . . . . .
C6B C 0.70684(19) -0.04683(17) 0.90201(7) 0.0204(4) Uani 1 1 d . . . . .
C10B C 0.6925(2) -0.16553(19) 0.88217(9) 0.0318(5) Uani 1 1 d . . . . .
H10D H 0.627991 -0.194926 0.855385 0.048 Uiso 1 1 calc R U . . .
H10E H 0.671142 -0.223601 0.904735 0.048 Uiso 1 1 calc R U . . .
H10F H 0.769175 -0.155163 0.873503 0.048 Uiso 1 1 calc R U . . .
C7B C 0.73719(17) 0.05070(17) 0.87629(7) 0.0171(4) Uani 1 1 d . . . . .
H7B H 0.742991 0.039452 0.845505 0.021 Uiso 1 1 calc R U . . .
C8B C 0.75926(17) 0.16371(16) 0.89401(6) 0.0141(4) Uani 1 1 d . . . . .
C11B C 0.79071(17) 0.26478(17) 0.86595(6) 0.0145(4) Uani 1 1 d . . . . .
H11B H 0.795865 0.338112 0.878220 0.017 Uiso 1 1 calc R U . . .
C12B C 0.83869(19) 0.36594(18) 0.80222(7) 0.0197(4) Uani 1 1 d . . . . .
H12C H 0.915523 0.388374 0.790698 0.024 Uiso 1 1 calc R U . . .
H12D H 0.849903 0.433224 0.823532 0.024 Uiso 1 1 calc R U . . .
C13B C 0.73675(19) 0.34475(17) 0.76289(7) 0.0195(4) Uani 1 1 d . . . . .
H13C H 0.660656 0.324603 0.774688 0.023 Uiso 1 1 calc R U . . .
H13D H 0.723755 0.275405 0.742309 0.023 Uiso 1 1 calc R U . . .
C14B C 0.76420(19) 0.45371(18) 0.73626(7) 0.0197(4) Uani 1 1 d . . . . .
H14C H 0.774927 0.522164 0.756822 0.024 Uiso 1 1 calc R U . . .
H14D H 0.841984 0.475323 0.725560 0.024 Uiso 1 1 calc R U . . .
C15B C 0.66613(19) 0.43472(18) 0.69573(7) 0.0203(4) Uani 1 1 d . . . . .
H15C H 0.587836 0.411462 0.706231 0.024 Uiso 1 1 calc R U . . .
H15D H 0.656743 0.367738 0.674680 0.024 Uiso 1 1 calc R U . . .
C16B C 0.69423(19) 0.54581(18) 0.67030(7) 0.0195(4) Uani 1 1 d . . . . .
H16C H 0.701282 0.611961 0.691219 0.023 Uiso 1 1 calc R U . . .
H16D H 0.773922 0.570470 0.660779 0.023 Uiso 1 1 calc R U . . .
C17B C 0.59897(19) 0.52772(17) 0.62867(7) 0.0188(4) Uani 1 1 d . . . . .
H17C H 0.519243 0.503327 0.638127 0.023 Uiso 1 1 calc R U . . .
H17D H 0.591816 0.461635 0.607686 0.023 Uiso 1 1 calc R U . . .
C18B C 0.62844(18) 0.63967(17) 0.60352(7) 0.0181(4) Uani 1 1 d . . . . .
H18C H 0.635549 0.705717 0.624514 0.022 Uiso 1 1 calc R U . . .
H18D H 0.708220 0.664091 0.594107 0.022 Uiso 1 1 calc R U . . .
C19B C 0.53332(19) 0.62183(17) 0.56181(7) 0.0179(4) Uani 1 1 d . . . . .
H19C H 0.453348 0.596512 0.571165 0.022 Uiso 1 1 calc R U . . .
H19D H 0.526909 0.556456 0.540645 0.022 Uiso 1 1 calc R U . . .
C20B C 0.56234(18) 0.73455(17) 0.53700(7) 0.0179(4) Uani 1 1 d . . . . .
H20C H 0.568617 0.799878 0.558160 0.022 Uiso 1 1 calc R U . . .
H20D H 0.642388 0.759947 0.527703 0.022 Uiso 1 1 calc R U . . .
C21B C 0.46747(18) 0.71673(17) 0.49528(7) 0.0178(4) Uani 1 1 d . . . . .
H21C H 0.387375 0.691163 0.504560 0.021 Uiso 1 1 calc R U . . .
H21D H 0.461332 0.651556 0.474080 0.021 Uiso 1 1 calc R U . . .
C22B C 0.49640(18) 0.82932(17) 0.47065(7) 0.0181(4) Uani 1 1 d . . . . .
H22C H 0.576734 0.855100 0.461551 0.022 Uiso 1 1 calc R U . . .
H22D H 0.502173 0.894335 0.491837 0.022 Uiso 1 1 calc R U . . .
C23B C 0.40206(19) 0.81192(17) 0.42868(7) 0.0180(4) Uani 1 1 d . . . . .
H23C H 0.395931 0.746614 0.407551 0.022 Uiso 1 1 calc R U . . .
H23D H 0.321806 0.786649 0.437788 0.022 Uiso 1 1 calc R U . . .
C24B C 0.43169(18) 0.92447(17) 0.40400(7) 0.0177(4) Uani 1 1 d . . . . .
H24C H 0.437393 0.989589 0.425114 0.021 Uiso 1 1 calc R U . . .
H24D H 0.512223 0.949989 0.395105 0.021 Uiso 1 1 calc R U . . .
C25B C 0.33824(19) 0.90760(17) 0.36187(7) 0.0187(4) Uani 1 1 d . . . . .
H25C H 0.332647 0.842712 0.340657 0.022 Uiso 1 1 calc R U . . .
H25D H 0.257633 0.882057 0.370696 0.022 Uiso 1 1 calc R U . . .
C26B C 0.36875(19) 1.02072(18) 0.33757(7) 0.0202(4) Uani 1 1 d . . . . .
H26C H 0.376599 1.086049 0.359120 0.024 Uiso 1 1 calc R U . . .
H26D H 0.448538 1.044994 0.328185 0.024 Uiso 1 1 calc R U . . .
C27B C 0.2749(2) 1.00661(18) 0.29604(7) 0.0219(4) Uani 1 1 d . . . . .
H27C H 0.194792 0.981537 0.305281 0.026 Uiso 1 1 calc R U . . .
H27D H 0.267762 0.942174 0.274223 0.026 Uiso 1 1 calc R U . . .
C28B C 0.3062(2) 1.1213(2) 0.27249(7) 0.0271(5) Uani 1 1 d . . . . .
H28C H 0.320437 1.187419 0.294999 0.033 Uiso 1 1 calc R U . . .
H28D H 0.382677 1.142373 0.260886 0.033 Uiso 1 1 calc R U . . .
C29B C 0.2077(2) 1.1107(2) 0.23353(8) 0.0344(6) Uani 1 1 d . . . . .
H29D H 0.194460 1.046786 0.210686 0.052 Uiso 1 1 calc R U . . .
H29E H 0.233091 1.186848 0.219924 0.052 Uiso 1 1 calc R U . . .
H29F H 0.132068 1.091698 0.244838 0.052 Uiso 1 1 calc R U . . .
C9B C 0.75036(17) 0.18357(16) 0.93972(7) 0.0145(4) Uani 1 1 d . . . . .
C1C C 0.8291(2) 0.50776(19) 1.09935(7) 0.0239(5) Uani 1 1 d . . . . .
H1CA H 0.866389 0.510042 1.131125 0.029 Uiso 1 1 calc R U . . .
H1CB H 0.800252 0.570367 1.097839 0.029 Uiso 1 1 calc R U . . .
C2C C 0.92404(19) 0.53464(19) 1.06941(7) 0.0226(4) Uani 1 1 d . . . . .
H2CA H 0.991431 0.615864 1.078694 0.027 Uiso 1 1 calc R U . . .
H2CB H 0.957810 0.475914 1.072364 0.027 Uiso 1 1 calc R U . . .
C9C C 0.76351(18) 0.54951(16) 0.92818(6) 0.0146(4) Uani 1 1 d . . . . .
C8C C 0.73724(18) 0.56418(17) 0.88150(7) 0.0167(4) Uani 1 1 d . . . . .
C11C C 0.61544(19) 0.48844(17) 0.85569(7) 0.0189(4) Uani 1 1 d . . . . .
H11C H 0.560773 0.423668 0.869433 0.023 Uiso 1 1 calc R U . . .
C12C C 0.4546(2) 0.4272(2) 0.79503(7) 0.0293(5) Uani 1 1 d . . . . .
H12E H 0.411049 0.378618 0.818007 0.035 Uiso 1 1 calc R U . . .
H12F H 0.453308 0.371847 0.770592 0.035 Uiso 1 1 calc R U . . .
C13C C 0.3901(2) 0.5005(2) 0.77545(7) 0.0292(5) Uani 1 1 d . . . . .
H13E H 0.301281 0.450881 0.772466 0.035 Uiso 1 1 calc R U . . .
H13F H 0.413333 0.571022 0.797228 0.035 Uiso 1 1 calc R U . . .
C14C C 0.4180(2) 0.54412(19) 0.72957(7) 0.0231(4) Uani 1 1 d . . . . .
H14E H 0.506470 0.595200 0.732374 0.028 Uiso 1 1 calc R U . . .
H14F H 0.395132 0.474149 0.707566 0.028 Uiso 1 1 calc R U . . .
C15C C 0.3502(2) 0.61514(19) 0.71170(7) 0.0230(4) Uani 1 1 d . . . . .
H15E H 0.382212 0.690879 0.731525 0.028 Uiso 1 1 calc R U . . .
H15F H 0.263251 0.568580 0.713647 0.028 Uiso 1 1 calc R U . . .
C16C C 0.35987(19) 0.64508(19) 0.66303(7) 0.0210(4) Uani 1 1 d . . . . .
H16E H 0.446541 0.693641 0.661113 0.025 Uiso 1 1 calc R U . . .
H16F H 0.329470 0.569648 0.643161 0.025 Uiso 1 1 calc R U . . .
C17C C 0.28878(19) 0.71355(18) 0.64571(7) 0.0208(4) Uani 1 1 d . . . . .
H17E H 0.321185 0.790191 0.665007 0.025 Uiso 1 1 calc R U . . .
H17F H 0.202734 0.666223 0.648749 0.025 Uiso 1 1 calc R U . . .
C18C C 0.29395(19) 0.74035(18) 0.59658(7) 0.0199(4) Uani 1 1 d . . . . .
H18E H 0.379872 0.788647 0.593585 0.024 Uiso 1 1 calc R U . . .
H18F H 0.262449 0.663829 0.577288 0.024 Uiso 1 1 calc R U . . .
C19C C 0.22137(19) 0.80746(18) 0.57934(7) 0.0200(4) Uani 1 1 d . . . . .
H19E H 0.252734 0.883824 0.598723 0.024 Uiso 1 1 calc R U . . .
H19F H 0.135440 0.759030 0.582298 0.024 Uiso 1 1 calc R U . . .
C20C C 0.22651(19) 0.83487(18) 0.53015(7) 0.0195(4) Uani 1 1 d . . . . .
H20E H 0.312447 0.883185 0.527184 0.023 Uiso 1 1 calc R U . . .
H20F H 0.195012 0.758494 0.510763 0.023 Uiso 1 1 calc R U . . .
C21C C 0.15410(19) 0.90213(18) 0.51296(7) 0.0200(4) Uani 1 1 d . . . . .
H21E H 0.185481 0.978403 0.532402 0.024 Uiso 1 1 calc R U . . .
H21F H 0.068136 0.853719 0.515878 0.024 Uiso 1 1 calc R U . . .
C22C C 0.15936(19) 0.92975(18) 0.46396(7) 0.0199(4) Uani 1 1 d . . . . .
H22E H 0.127652 0.853440 0.444507 0.024 Uiso 1 1 calc R U . . .
H22F H 0.245359 0.977845 0.461017 0.024 Uiso 1 1 calc R U . . .
C23C C 0.08739(19) 0.99749(18) 0.44680(7) 0.0205(4) Uani 1 1 d . . . . .
H23E H 0.119139 1.073863 0.466212 0.025 Uiso 1 1 calc R U . . .
H23F H 0.001385 0.949444 0.449742 0.025 Uiso 1 1 calc R U . . .
C24C C 0.09276(19) 1.02495(18) 0.39764(7) 0.0207(4) Uani 1 1 d . . . . .
H24E H 0.178798 1.072706 0.394678 0.025 Uiso 1 1 calc R U . . .
H24F H 0.060738 0.948541 0.378221 0.025 Uiso 1 1 calc R U . . .
C25C C 0.0212(2) 1.09318(18) 0.38042(7) 0.0218(4) Uani 1 1 d . . . . .
H25E H -0.064783 1.045667 0.383566 0.026 Uiso 1 1 calc R U . . .
H25F H 0.053527 1.169831 0.399714 0.026 Uiso 1 1 calc R U . . .
C26C C 0.0259(2) 1.11988(18) 0.33124(7) 0.0224(4) Uani 1 1 d . . . . .
H26E H -0.010582 1.043085 0.311778 0.027 Uiso 1 1 calc R U . . .
H26F H 0.112006 1.163614 0.327745 0.027 Uiso 1 1 calc R U . . .
C27C C -0.0402(2) 1.19376(19) 0.31481(7) 0.0232(4) Uani 1 1 d . . . . .
H27E H -0.126134 1.150407 0.318622 0.028 Uiso 1 1 calc R U . . .
H27F H -0.003203 1.270880 0.334092 0.028 Uiso 1 1 calc R U . . .
C28C C -0.0368(2) 1.2195(2) 0.26568(7) 0.0272(5) Uani 1 1 d . . . . .
H28E H -0.078098 1.142560 0.246196 0.033 Uiso 1 1 calc R U . . .
H28F H 0.048986 1.258873 0.261424 0.033 Uiso 1 1 calc R U . . .
C29C C -0.0971(2) 1.2991(2) 0.25045(8) 0.0331(5) Uani 1 1 d . . . . .
H29G H -0.091696 1.312531 0.218646 0.050 Uiso 1 1 calc R U . . .
H29H H -0.055627 1.376129 0.269144 0.050 Uiso 1 1 calc R U . . .
H29I H -0.182707 1.259707 0.253744 0.050 Uiso 1 1 calc R U . . .
C7C C 0.82545(19) 0.65117(17) 0.86122(7) 0.0196(4) Uani 1 1 d . . . . .
H7C H 0.806494 0.658099 0.829880 0.023 Uiso 1 1 calc R U . . .
C6C C 0.9399(2) 0.72811(18) 0.88495(8) 0.0230(5) Uani 1 1 d . . . . .
C10C C 1.0307(2) 0.8264(2) 0.86232(9) 0.0324(5) Uani 1 1 d . . . . .
H10G H 1.065464 0.791400 0.842563 0.049 Uiso 1 1 calc R U . . .
H10H H 1.095747 0.884642 0.885494 0.049 Uiso 1 1 calc R U . . .
H10I H 0.989595 0.866756 0.844268 0.049 Uiso 1 1 calc R U . . .
C5C C 0.96665(19) 0.71326(18) 0.93026(7) 0.0213(4) Uani 1 1 d . . . . .
H5C H 1.044368 0.765394 0.947182 0.026 Uiso 1 1 calc R U . . .

loop_
_atom_site_aniso_label
_atom_site_aniso_U_11
_atom_site_aniso_U_22
_atom_site_aniso_U_33
_atom_site_aniso_U_23
_atom_site_aniso_U_13
_atom_site_aniso_U_12
Yb1 0.01383(5) 0.01734(5) 0.01138(4) 0.00378(3) 0.00306(3) 0.00998(3)
O1A 0.0141(7) 0.0200(7) 0.0196(7) 0.0014(5) 0.0014(6) 0.0106(6)
N2B 0.0195(9) 0.0256(9) 0.0143(8) 0.0085(7) 0.0046(7) 0.0127(7)
O1B 0.0174(7) 0.0147(6) 0.0152(7) 0.0031(5) 0.0045(5) 0.0090(5)
O1C 0.0158(7) 0.0173(7) 0.0153(7) 0.0057(5) 0.0049(5) 0.0089(6)
N1 0.0239(9) 0.0289(9) 0.0135(8) 0.0052(7) 0.0044(7) 0.0176(8)
N2A 0.0206(9) 0.0182(8) 0.0168(8) 0.0069(6) 0.0087(7) 0.0126(7)
C3A 0.0205(11) 0.0180(10) 0.0223(10) 0.0102(8) 0.0132(8) 0.0130(8)
N3A 0.0338(11) 0.0245(9) 0.0174(9) 0.0063(7) 0.0053(8) 0.0124(8)
C3B 0.0196(11) 0.0210(10) 0.0219(10) 0.0105(8) 0.0050(8) 0.0116(8)
C5B 0.0223(11) 0.0180(10) 0.0287(11) 0.0101(8) 0.0097(9) 0.0129(9)
N3B 0.0246(9) 0.0203(8) 0.0174(9) 0.0049(7) 0.0043(7) 0.0140(7)
N2C 0.0178(9) 0.0238(9) 0.0152(8) -0.0008(7) 0.0007(7) 0.0139(7)
C3C 0.0152(10) 0.0197(10) 0.0232(11) -0.0029(8) 0.0032(8) 0.0099(8)
C4C 0.0182(10) 0.0177(10) 0.0208(10) 0.0016(8) 0.0069(8) 0.0117(8)
N3C 0.0284(10) 0.0293(10) 0.0181(9) 0.0061(7) 0.0061(8) 0.0154(8)
C1A 0.0299(12) 0.0355(12) 0.0153(10) 0.0049(9) 0.0093(9) 0.0201(10)
C2A 0.0260(11) 0.0256(11) 0.0171(10) 0.0032(8) 0.0090(9) 0.0160(9)
C4A 0.0172(10) 0.0157(9) 0.0229(10) 0.0092(8) 0.0080(8) 0.0086(8)
C9A 0.0141(10) 0.0117(9) 0.0213(10) 0.0088(7) 0.0061(8) 0.0054(7)
C8A 0.0152(10) 0.0137(9) 0.0219(10) 0.0061(8) 0.0040(8) 0.0060(8)
C11A 0.0182(11) 0.0326(12) 0.0233(11) -0.0012(9) -0.0021(9) 0.0148(9)
C12A 0.078(2) 0.0640(18) 0.0217(12) -0.0028(12) -0.0005(13) 0.0582(17)
C13A 0.085(2) 0.075(2) 0.0496(17) 0.0401(16) 0.0441(17) 0.0666(19)
C14A 0.0388(14) 0.0522(15) 0.0194(11) 0.0045(10) 0.0048(10) 0.0316(12)
C15A 0.0310(12) 0.0232(11) 0.0232(11) 0.0057(9) 0.0104(9) 0.0145(9)
C16A 0.0244(12) 0.0336(12) 0.0182(11) 0.0014(9) 0.0040(9) 0.0155(10)
C17A 0.0237(11) 0.0204(10) 0.0205(11) 0.0022(8) 0.0063(9) 0.0097(9)
C18A 0.0204(11) 0.0251(11) 0.0192(10) 0.0009(8) 0.0039(8) 0.0109(9)
C19A 0.0218(11) 0.0209(10) 0.0200(10) 0.0022(8) 0.0056(8) 0.0102(9)
C20A 0.0210(11) 0.0217(10) 0.0204(10) 0.0007(8) 0.0035(8) 0.0103(9)
C21A 0.0210(11) 0.0203(10) 0.0207(10) 0.0023(8) 0.0060(8) 0.0102(9)
C22A 0.0202(11) 0.0214(10) 0.0203(10) 0.0021(8) 0.0044(8) 0.0106(8)
C23A 0.0222(11) 0.0206(10) 0.0203(10) 0.0021(8) 0.0060(8) 0.0107(9)
C24A 0.0228(11) 0.0214(10) 0.0208(11) 0.0009(8) 0.0049(9) 0.0110(9)
C25A 0.0223(11) 0.0210(10) 0.0212(11) 0.0022(8) 0.0060(9) 0.0101(9)
C26A 0.0235(11) 0.0232(10) 0.0215(11) 0.0019(8) 0.0050(9) 0.0120(9)
C27A 0.0244(11) 0.0253(11) 0.0227(11) 0.0052(9) 0.0061(9) 0.0120(9)
C28A 0.0332(13) 0.0319(12) 0.0293(12) 0.0064(10) 0.0028(10) 0.0174(10)
C29A 0.0397(15) 0.0486(16) 0.0372(15) 0.0202(12) 0.0046(12) 0.0198(13)
C7A 0.0170(10) 0.0199(10) 0.0249(11) 0.0050(8) 0.0001(8) 0.0064(8)
C6A 0.0145(11) 0.0265(11) 0.0359(13) 0.0056(9) 0.0022(9) 0.0100(9)
C5A 0.0175(11) 0.0242(11) 0.0337(12) 0.0075(9) 0.0089(9) 0.0131(9)
C10A 0.0209(12) 0.0504(15) 0.0444(15) -0.0037(12) -0.0008(11) 0.0192(11)
C1B 0.0342(13) 0.0379(12) 0.0136(10) 0.0091(9) 0.0046(9) 0.0251(11)
C2B 0.0317(12) 0.0326(12) 0.0150(10) 0.0128(9) 0.0091(9) 0.0207(10)
C4B 0.0156(10) 0.0182(10) 0.0200(10) 0.0061(8) 0.0048(8) 0.0104(8)
C6B 0.0194(11) 0.0162(10) 0.0303(12) 0.0045(8) 0.0087(9) 0.0106(8)
C10B 0.0420(14) 0.0182(11) 0.0426(14) 0.0070(10) 0.0237(12) 0.0150(10)
C7B 0.0135(10) 0.0196(10) 0.0208(10) 0.0010(8) 0.0051(8) 0.0090(8)
C8B 0.0102(9) 0.0165(9) 0.0185(10) 0.0039(7) 0.0027(7) 0.0087(7)
C11B 0.0125(9) 0.0162(9) 0.0170(10) 0.0011(7) 0.0005(7) 0.0091(8)
C12B 0.0236(11) 0.0205(10) 0.0180(10) 0.0055(8) 0.0061(8) 0.0116(9)
C13B 0.0217(11) 0.0196(10) 0.0187(10) 0.0044(8) 0.0044(8) 0.0102(8)
C14B 0.0229(11) 0.0208(10) 0.0169(10) 0.0049(8) 0.0051(8) 0.0104(8)
C15B 0.0222(11) 0.0205(10) 0.0197(10) 0.0048(8) 0.0036(8) 0.0109(9)
C16B 0.0221(11) 0.0208(10) 0.0175(10) 0.0049(8) 0.0046(8) 0.0110(8)
C17B 0.0207(11) 0.0195(10) 0.0183(10) 0.0038(8) 0.0040(8) 0.0106(8)
C18B 0.0207(11) 0.0200(10) 0.0164(10) 0.0040(8) 0.0046(8) 0.0111(8)
C19B 0.0210(11) 0.0181(10) 0.0173(10) 0.0044(8) 0.0053(8) 0.0104(8)
C20B 0.0208(11) 0.0191(10) 0.0165(10) 0.0035(8) 0.0046(8) 0.0107(8)
C21B 0.0201(10) 0.0183(10) 0.0169(10) 0.0035(8) 0.0041(8) 0.0100(8)
C22B 0.0203(10) 0.0194(10) 0.0167(10) 0.0037(8) 0.0043(8) 0.0103(8)
C23B 0.0216(11) 0.0187(10) 0.0168(10) 0.0036(8) 0.0054(8) 0.0109(8)
C24B 0.0208(10) 0.0184(10) 0.0168(10) 0.0037(8) 0.0045(8) 0.0108(8)
C25B 0.0210(11) 0.0191(10) 0.0185(10) 0.0044(8) 0.0045(8) 0.0107(8)
C26B 0.0233(11) 0.0217(10) 0.0194(10) 0.0059(8) 0.0045(8) 0.0131(9)
C27B 0.0255(11) 0.0251(11) 0.0195(10) 0.0053(8) 0.0050(9) 0.0146(9)
C28B 0.0356(13) 0.0300(12) 0.0237(11) 0.0101(9) 0.0074(10) 0.0208(10)
C29B 0.0495(16) 0.0481(15) 0.0219(12) 0.0116(10) 0.0093(11) 0.0353(13)
C9B 0.0099(9) 0.0182(9) 0.0200(10) 0.0039(8) 0.0022(8) 0.0104(8)
C1C 0.0287(12) 0.0323(12) 0.0141(10) -0.0013(8) -0.0006(9) 0.0183(10)
C2C 0.0200(11) 0.0293(11) 0.0181(10) -0.0022(8) -0.0024(8) 0.0127(9)
C9C 0.0187(10) 0.0142(9) 0.0183(10) 0.0038(7) 0.0075(8) 0.0126(8)
C8C 0.0234(11) 0.0168(9) 0.0193(10) 0.0041(8) 0.0085(8) 0.0160(8)
C11C 0.0257(11) 0.0190(10) 0.0171(10) 0.0034(8) 0.0076(8) 0.0132(9)
C12C 0.0351(13) 0.0301(12) 0.0163(11) 0.0063(9) 0.0010(9) 0.0097(10)
C13C 0.0281(12) 0.0392(13) 0.0183(11) 0.0062(9) 0.0033(9) 0.0131(10)
C14C 0.0262(12) 0.0293(11) 0.0160(10) 0.0038(8) 0.0051(9) 0.0138(9)
C15C 0.0221(11) 0.0309(11) 0.0181(10) 0.0033(9) 0.0040(8) 0.0136(9)
C16C 0.0218(11) 0.0246(10) 0.0192(10) 0.0045(8) 0.0062(8) 0.0118(9)
C17C 0.0209(11) 0.0241(10) 0.0191(10) 0.0025(8) 0.0040(8) 0.0115(9)
C18C 0.0202(11) 0.0222(10) 0.0194(10) 0.0030(8) 0.0048(8) 0.0109(8)
C19C 0.0198(11) 0.0220(10) 0.0199(10) 0.0017(8) 0.0042(8) 0.0106(8)
C20C 0.0201(11) 0.0208(10) 0.0208(10) 0.0032(8) 0.0060(8) 0.0111(8)
C21C 0.0198(11) 0.0209(10) 0.0199(10) 0.0014(8) 0.0040(8) 0.0096(8)
C22C 0.0215(11) 0.0206(10) 0.0197(10) 0.0028(8) 0.0055(8) 0.0107(8)
C23C 0.0212(11) 0.0224(10) 0.0202(10) 0.0025(8) 0.0052(8) 0.0113(9)
C24C 0.0233(11) 0.0209(10) 0.0206(11) 0.0037(8) 0.0063(9) 0.0115(9)
C25C 0.0248(11) 0.0235(10) 0.0212(11) 0.0039(8) 0.0064(9) 0.0138(9)
C26C 0.0250(11) 0.0227(10) 0.0232(11) 0.0049(8) 0.0063(9) 0.0133(9)
C27C 0.0242(11) 0.0234(11) 0.0246(11) 0.0050(9) 0.0061(9) 0.0123(9)
C28C 0.0313(13) 0.0272(11) 0.0253(12) 0.0056(9) 0.0030(10) 0.0154(10)
C29C 0.0338(14) 0.0332(13) 0.0332(13) 0.0058(10) -0.0007(11) 0.0176(11)
C7C 0.0263(11) 0.0223(10) 0.0210(10) 0.0085(8) 0.0121(9) 0.0180(9)
C6C 0.0250(11) 0.0219(10) 0.0332(12) 0.0115(9) 0.0155(10) 0.0168(9)
C10C 0.0294(13) 0.0302(12) 0.0438(14) 0.0191(11) 0.0164(11) 0.0152(10)
C5C 0.0161(10) 0.0185(10) 0.0325(12) 0.0025(9) 0.0078(9) 0.0096(8)

loop_
_atom_type_symbol
_atom_type_description
_atom_type_scat_dispersion_real
_atom_type_scat_dispersion_imag
_atom_type_scat_source
C C 0.0033 0.0016 'International Tables Vol C Tables 4.2.6.8 and 6.1.1.4'
H H 0.0000 0.0000 'International Tables Vol C Tables 4.2.6.8 and 6.1.1.4'
N N 0.0061 0.0033 'International Tables Vol C Tables 4.2.6.8 and 6.1.1.4'
O O 0.0106 0.0060 'International Tables Vol C Tables 4.2.6.8 and 6.1.1.4'
Yb Yb -0.3850 5.5486 'International Tables Vol C Tables 4.2.6.8 and 6.1.1.4'

loop_
_exptl_crystal_face_index_h
_exptl_crystal_face_index_k
_exptl_crystal_face_index_l
_exptl_crystal_face_perp_dist
0.00 0.00 1.00 0.0250
0.00 0.00 -1.00 0.0140
1.00 -2.00 0.00 0.1790
-1.00 2.00 0.00 0.2080
1.00 0.00 2.00 0.0570
-1.00 0.00 -2.00 0.0330

loop_
_geom_angle_atom_site_label_1
_geom_angle_atom_site_label_2
_geom_angle_atom_site_label_3
_geom_angle
_geom_angle_site_symmetry_1
_geom_angle_site_symmetry_3
_geom_angle_publ_flag
O1A Yb1 N2B 85.02(5) . . ?
O1A Yb1 O1B 86.93(5) . . ?
O1A Yb1 O1C 87.40(5) . . ?
O1A Yb1 N1 127.97(5) . . ?
O1A Yb1 N2A 75.11(5) . . ?
O1A Yb1 N2C 161.46(5) . . ?
N2B Yb1 N1 69.19(5) . . ?
N2B Yb1 N2C 110.18(6) . . ?
O1B Yb1 N2B 74.82(5) . . ?
O1B Yb1 O1C 88.80(5) . . ?
O1B Yb1 N1 125.20(5) . . ?
O1B Yb1 N2A 162.00(5) . . ?
O1B Yb1 N2C 86.98(5) . . ?
O1C Yb1 N2B 162.27(5) . . ?
O1C Yb1 N1 127.42(5) . . ?
O1C Yb1 N2A 89.15(5) . . ?
O1C Yb1 N2C 74.98(5) . . ?
N2A Yb1 N2B 104.29(5) . . ?
N2A Yb1 N1 69.17(5) . . ?
N2A Yb1 N2C 109.72(5) . . ?
N2C Yb1 N1 69.18(6) . . ?
C9A O1A Yb1 136.25(12) . . ?
C3B N2B Yb1 125.93(13) . . ?
C3B N2B C2B 117.97(17) . . ?
C2B N2B Yb1 115.74(12) . . ?
C9B O1B Yb1 128.63(12) . . ?
C9C O1C Yb1 133.24(12) . . ?
C1A N1 Yb1 109.68(12) . . ?
C1A N1 C1B 109.44(16) . . ?
C1A N1 C1C 109.51(16) . . ?
C1B N1 Yb1 108.98(12) . . ?
C1C N1 Yb1 109.57(12) . . ?
C1C N1 C1B 109.66(16) . . ?
C3A N2A Yb1 128.91(13) . . ?
C3A N2A C2A 117.32(16) . . ?
C2A N2A Yb1 113.76(12) . . ?
N2A C3A H3A 117.0 . . ?
N2A C3A C4A 126.09(18) . . ?
C4A C3A H3A 117.0 . . ?
C11A N3A C12A 117.1(2) . . ?
N2B C3B H3B 117.2 . . ?
N2B C3B C4B 125.67(18) . . ?
C4B C3B H3B 117.2 . . ?
C4B C5B H5B 118.7 . . ?
C6B C5B H5B 118.7 . . ?
C6B C5B C4B 122.61(18) . . ?
C11B N3B C12B 116.32(16) . . ?
C3C N2C Yb1 127.69(14) . . ?
C3C N2C C2C 117.07(18) . . ?
C2C N2C Yb1 115.13(13) . . ?
N2C C3C H3C 116.9 . . ?
N2C C3C C4C 126.24(19) . . ?
C4C C3C H3C 116.9 . . ?
C9C C4C C3C 122.96(18) . . ?
C5C C4C C3C 117.31(19) . . ?
C5C C4C C9C 119.73(19) . . ?
C11C N3C C12C 116.87(18) . . ?
N1 C1A H1AA 109.4 . . ?
N1 C1A H1AB 109.4 . . ?
N1 C1A C2A 111.01(16) . . ?
H1AA C1A H1AB 108.0 . . ?
C2A C1A H1AA 109.4 . . ?
C2A C1A H1AB 109.4 . . ?
N2A C2A C1A 108.42(16) . . ?
N2A C2A H2AA 110.0 . . ?
N2A C2A H2AB 110.0 . . ?
C1A C2A H2AA 110.0 . . ?
C1A C2A H2AB 110.0 . . ?
H2AA C2A H2AB 108.4 . . ?
C9A C4A C3A 122.75(18) . . ?
C5A C4A C3A 117.72(18) . . ?
C5A C4A C9A 119.53(19) . . ?
O1A C9A C4A 122.44(18) . . ?
O1A C9A C8A 120.12(17) . . ?
C4A C9A C8A 117.40(18) . . ?
C9A C8A C11A 117.93(18) . . ?
C7A C8A C9A 120.35(18) . . ?
C7A C8A C11A 121.71(19) . . ?
N3A C11A C8A 123.8(2) . . ?
N3A C11A H11A 118.1 . . ?
C8A C11A H11A 118.1 . . ?
N3A C12A H12A 108.6 . . ?
N3A C12A H12B 108.6 . . ?
H12A C12A H12B 107.6 . . ?
C13A C12A N3A 114.5(2) . . ?
C13A C12A H12A 108.6 . . ?
C13A C12A H12B 108.6 . . ?
C12A C13A H13A 107.1 . . ?
C12A C13A H13B 107.1 . . ?
H13A C13A H13B 106.8 . . ?
C14A C13A C12A 120.9(2) . . ?
C14A C13A H13A 107.1 . . ?
C14A C13A H13B 107.1 . . ?
C13A C14A H14A 107.8 . . ?
C13A C14A H14B 107.8 . . ?
C13A C14A C15A 118.2(2) . . ?
H14A C14A H14B 107.1 . . ?
C15A C14A H14A 107.8 . . ?
C15A C14A H14B 107.8 . . ?
C14A C15A H15A 108.7 . . ?
C14A C15A H15B 108.7 . . ?
C14A C15A C16A 114.13(18) . . ?
H15A C15A H15B 107.6 . . ?
C16A C15A H15A 108.7 . . ?
C16A C15A H15B 108.7 . . ?
C15A C16A H16A 108.4 . . ?
C15A C16A H16B 108.4 . . ?
C15A C16A C17A 115.32(18) . . ?
H16A C16A H16B 107.5 . . ?
C17A C16A H16A 108.4 . . ?
C17A C16A H16B 108.4 . . ?
C16A C17A H17A 108.9 . . ?
C16A C17A H17B 108.9 . . ?
C16A C17A C18A 113.36(17) . . ?
H17A C17A H17B 107.7 . . ?
C18A C17A H17A 108.9 . . ?
C18A C17A H17B 108.9 . . ?
C17A C18A H18A 108.6 . . ?
C17A C18A H18B 108.6 . . ?
C17A C18A C19A 114.45(17) . . ?
H18A C18A H18B 107.6 . . ?
C19A C18A H18A 108.6 . . ?
C19A C18A H18B 108.6 . . ?
C18A C19A H19A 108.9 . . ?
C18A C19A H19B 108.9 . . ?
H19A C19A H19B 107.7 . . ?
C20A C19A C18A 113.55(17) . . ?
C20A C19A H19A 108.9 . . ?
C20A C19A H19B 108.9 . . ?
C19A C20A H20A 108.8 . . ?
C19A C20A H20B 108.8 . . ?
C19A C20A C21A 113.67(17) . . ?
H20A C20A H20B 107.7 . . ?
C21A C20A H20A 108.8 . . ?
C21A C20A H20B 108.8 . . ?
C20A C21A H21A 108.9 . . ?
C20A C21A H21B 108.9 . . ?
C20A C21A C22A 113.47(17) . . ?
H21A C21A H21B 107.7 . . ?
C22A C21A H21A 108.9 . . ?
C22A C21A H21B 108.9 . . ?
C21A C22A H22A 108.9 . . ?
C21A C22A H22B 108.9 . . ?
H22A C22A H22B 107.7 . . ?
C23A C22A C21A 113.56(17) . . ?
C23A C22A H22A 108.9 . . ?
C23A C22A H22B 108.9 . . ?
C22A C23A H23A 108.8 . . ?
C22A C23A H23B 108.8 . . ?
H23A C23A H23B 107.7 . . ?
C24A C23A C22A 113.76(17) . . ?
C24A C23A H23A 108.8 . . ?
C24A C23A H23B 108.8 . . ?
C23A C24A H24A 108.8 . . ?
C23A C24A H24B 108.8 . . ?
C23A C24A C25A 113.67(17) . . ?
H24A C24A H24B 107.7 . . ?
C25A C24A H24A 108.8 . . ?
C25A C24A H24B 108.8 . . ?
C24A C25A H25A 108.8 . . ?
C24A C25A H25B 108.8 . . ?
H25A C25A H25B 107.7 . . ?
C26A C25A C24A 113.74(17) . . ?
C26A C25A H25A 108.8 . . ?
C26A C25A H25B 108.8 . . ?
C25A C26A H26A 108.8 . . ?
C25A C26A H26B 108.8 . . ?
H26A C26A H26B 107.7 . . ?
C27A C26A C25A 113.96(17) . . ?
C27A C26A H26A 108.8 . . ?
C27A C26A H26B 108.8 . . ?
C26A C27A H27A 108.9 . . ?
C26A C27A H27B 108.9 . . ?
H27A C27A H27B 107.7 . . ?
C28A C27A C26A 113.55(18) . . ?
C28A C27A H27A 108.9 . . ?
C28A C27A H27B 108.9 . . ?
C27A C28A H28A 108.9 . . ?
C27A C28A H28B 108.9 . . ?
C27A C28A C29A 113.5(2) . . ?
H28A C28A H28B 107.7 . . ?
C29A C28A H28A 108.9 . . ?
C29A C28A H28B 108.9 . . ?
C28A C29A H29A 109.5 . . ?
C28A C29A H29B 109.5 . . ?
C28A C29A H29C 109.5 . . ?
H29A C29A H29B 109.5 . . ?
H29A C29A H29C 109.5 . . ?
H29B C29A H29C 109.5 . . ?
C8A C7A H7A 118.8 . . ?
C8A C7A C6A 122.4(2) . . ?
C6A C7A H7A 118.8 . . ?
C7A C6A C10A 121.5(2) . . ?
C5A C6A C7A 117.48(19) . . ?
C5A C6A C10A 121.0(2) . . ?
C4A C5A H5A 118.7 . . ?
C6A C5A C4A 122.7(2) . . ?
C6A C5A H5A 118.7 . . ?
C6A C10A H10A 109.5 . . ?
C6A C10A H10B 109.5 . . ?
C6A C10A H10C 109.5 . . ?
H10A C10A H10B 109.5 . . ?
H10A C10A H10C 109.5 . . ?
H10B C10A H10C 109.5 . . ?
N1 C1B H1BA 109.4 . . ?
N1 C1B H1BB 109.4 . . ?
N1 C1B C2B 111.29(17) . . ?
H1BA C1B H1BB 108.0 . . ?
C2B C1B H1BA 109.4 . . ?
C2B C1B H1BB 109.4 . . ?
N2B C2B C1B 108.33(17) . . ?
N2B C2B H2BA 110.0 . . ?
N2B C2B H2BB 110.0 . . ?
C1B C2B H2BA 110.0 . . ?
C1B C2B H2BB 110.0 . . ?
H2BA C2B H2BB 108.4 . . ?
C5B C4B C3B 117.86(17) . . ?
C5B C4B C9B 119.52(18) . . ?
C9B C4B C3B 122.60(17) . . ?
C5B C6B C10B 122.16(19) . . ?
C5B C6B C7B 117.45(18) . . ?
C7B C6B C10B 120.36(19) . . ?
C6B C10B H10D 109.5 . . ?
C6B C10B H10E 109.5 . . ?
C6B C10B H10F 109.5 . . ?
H10D C10B H10E 109.5 . . ?
H10D C10B H10F 109.5 . . ?
H10E C10B H10F 109.5 . . ?
C6B C7B H7B 118.8 . . ?
C8B C7B C6B 122.42(19) . . ?
C8B C7B H7B 118.8 . . ?
C7B C8B C11B 121.13(17) . . ?
C7B C8B C9B 120.34(17) . . ?
C9B C8B C11B 118.52(16) . . ?
N3B C11B C8B 122.93(17) . . ?
N3B C11B H11B 118.5 . . ?
C8B C11B H11B 118.5 . . ?
N3B C12B H12C 109.4 . . ?
N3B C12B H12D 109.4 . . ?
N3B C12B C13B 110.96(17) . . ?
H12C C12B H12D 108.0 . . ?
C13B C12B H12C 109.4 . . ?
C13B C12B H12D 109.4 . . ?
C12B C13B H13C 109.1 . . ?
C12B C13B H13D 109.1 . . ?
C12B C13B C14B 112.38(17) . . ?
H13C C13B H13D 107.9 . . ?
C14B C13B H13C 109.1 . . ?
C14B C13B H13D 109.1 . . ?
C13B C14B H14C 108.8 . . ?
C13B C14B H14D 108.8 . . ?
H14C C14B H14D 107.7 . . ?
C15B C14B C13B 113.98(17) . . ?
C15B C14B H14C 108.8 . . ?
C15B C14B H14D 108.8 . . ?
C14B C15B H15C 109.0 . . ?
C14B C15B H15D 109.0 . . ?
C14B C15B C16B 113.00(17) . . ?
H15C C15B H15D 107.8 . . ?
C16B C15B H15C 109.0 . . ?
C16B C15B H15D 109.0 . . ?
C15B C16B H16C 108.8 . . ?
C15B C16B H16D 108.8 . . ?
H16C C16B H16D 107.7 . . ?
C17B C16B C15B 113.92(17) . . ?
C17B C16B H16C 108.8 . . ?
C17B C16B H16D 108.8 . . ?
C16B C17B H17C 108.9 . . ?
C16B C17B H17D 108.9 . . ?
C16B C17B C18B 113.32(17) . . ?
H17C C17B H17D 107.7 . . ?
C18B C17B H17C 108.9 . . ?
C18B C17B H17D 108.9 . . ?
C17B C18B H18C 108.9 . . ?
C17B C18B H18D 108.9 . . ?
H18C C18B H18D 107.7 . . ?
C19B C18B C17B 113.45(17) . . ?
C19B C18B H18C 108.9 . . ?
C19B C18B H18D 108.9 . . ?
C18B C19B H19C 108.9 . . ?
C18B C19B H19D 108.9 . . ?
C18B C19B C20B 113.33(17) . . ?
H19C C19B H19D 107.7 . . ?
C20B C19B H19C 108.9 . . ?
C20B C19B H19D 108.9 . . ?
C19B C20B H20C 108.9 . . ?
C19B C20B H20D 108.9 . . ?
H20C C20B H20D 107.7 . . ?
C21B C20B C19B 113.36(17) . . ?
C21B C20B H20C 108.9 . . ?
C21B C20B H20D 108.9 . . ?
C20B C21B H21C 108.9 . . ?
C20B C21B H21D 108.9 . . ?
C20B C21B C22B 113.29(17) . . ?
H21C C21B H21D 107.7 . . ?
C22B C21B H21C 108.9 . . ?
C22B C21B H21D 108.9 . . ?
C21B C22B H22C 108.9 . . ?
C21B C22B H22D 108.9 . . ?
C21B C22B C23B 113.56(17) . . ?
H22C C22B H22D 107.7 . . ?
C23B C22B H22C 108.9 . . ?
C23B C22B H22D 108.9 . . ?
C22B C23B H23C 108.9 . . ?
C22B C23B H23D 108.9 . . ?
H23C C23B H23D 107.7 . . ?
C24B C23B C22B 113.41(17) . . ?
C24B C23B H23C 108.9 . . ?
C24B C23B H23D 108.9 . . ?
C23B C24B H24C 108.8 . . ?
C23B C24B H24D 108.8 . . ?
H24C C24B H24D 107.7 . . ?
C25B C24B C23B 113.72(17) . . ?
C25B C24B H24C 108.8 . . ?
C25B C24B H24D 108.8 . . ?
C24B C25B H25C 108.9 . . ?
C24B C25B H25D 108.9 . . ?
H25C C25B H25D 107.7 . . ?
C26B C25B C24B 113.21(17) . . ?
C26B C25B H25C 108.9 . . ?
C26B C25B H25D 108.9 . . ?
C25B C26B H26C 108.7 . . ?
C25B C26B H26D 108.7 . . ?
H26C C26B H26D 107.6 . . ?
C27B C26B C25B 114.03(17) . . ?
C27B C26B H26C 108.7 . . ?
C27B C26B H26D 108.7 . . ?
C26B C27B H27C 108.9 . . ?
C26B C27B H27D 108.9 . . ?
C26B C27B C28B 113.28(18) . . ?
H27C C27B H27D 107.7 . . ?
C28B C27B H27C 108.9 . . ?
C28B C27B H27D 108.9 . . ?
C27B C28B H28C 108.9 . . ?
C27B C28B H28D 108.9 . . ?
H28C C28B H28D 107.7 . . ?
C29B C28B C27B 113.4(2) . . ?
C29B C28B H28C 108.9 . . ?
C29B C28B H28D 108.9 . . ?
C28B C29B H29D 109.5 . . ?
C28B C29B H29E 109.5 . . ?
C28B C29B H29F 109.5 . . ?
H29D C29B H29E 109.5 . . ?
H29D C29B H29F 109.5 . . ?
H29E C29B H29F 109.5 . . ?
O1B C9B C4B 121.88(17) . . ?
O1B C9B C8B 120.64(17) . . ?
C8B C9B C4B 117.47(17) . . ?
N1 C1C H1CA 109.3 . . ?
N1 C1C H1CB 109.3 . . ?
N1 C1C C2C 111.62(16) . . ?
H1CA C1C H1CB 108.0 . . ?
C2C C1C H1CA 109.3 . . ?
C2C C1C H1CB 109.3 . . ?
N2C C2C C1C 108.51(17) . . ?
N2C C2C H2CA 110.0 . . ?
N2C C2C H2CB 110.0 . . ?
C1C C2C H2CA 110.0 . . ?
C1C C2C H2CB 110.0 . . ?
H2CA C2C H2CB 108.4 . . ?
O1C C9C C4C 121.86(17) . . ?
O1C C9C C8C 120.60(18) . . ?
C4C C9C C8C 117.50(17) . . ?
C9C C8C C11C 118.95(18) . . ?
C7C C8C C9C 120.19(19) . . ?
C7C C8C C11C 120.84(18) . . ?
N3C C11C C8C 122.86(19) . . ?
N3C C11C H11C 118.6 . . ?
C8C C11C H11C 118.6 . . ?
N3C C12C H12E 109.5 . . ?
N3C C12C H12F 109.5 . . ?
N3C C12C C13C 110.64(18) . . ?
H12E C12C H12F 108.1 . . ?
C13C C12C H12E 109.5 . . ?
C13C C12C H12F 109.5 . . ?
C12C C13C H13E 108.6 . . ?
C12C C13C H13F 108.6 . . ?
H13E C13C H13F 107.5 . . ?
C14C C13C C12C 114.79(19) . . ?
C14C C13C H13E 108.6 . . ?
C14C C13C H13F 108.6 . . ?
C13C C14C H14E 109.1 . . ?
C13C C14C H14F 109.1 . . ?
H14E C14C H14F 107.9 . . ?
C15C C14C C13C 112.30(18) . . ?
C15C C14C H14E 109.1 . . ?
C15C C14C H14F 109.1 . . ?
C14C C15C H15E 108.7 . . ?
C14C C15C H15F 108.7 . . ?
C14C C15C C16C 114.43(17) . . ?
H15E C15C H15F 107.6 . . ?
C16C C15C H15E 108.7 . . ?
C16C C15C H15F 108.7 . . ?
C15C C16C H16E 108.9 . . ?
C15C C16C H16F 108.9 . . ?
H16E C16C H16F 107.7 . . ?
C17C C16C C15C 113.25(17) . . ?
C17C C16C H16E 108.9 . . ?
C17C C16C H16F 108.9 . . ?
C16C C17C H17E 108.8 . . ?
C16C C17C H17F 108.8 . . ?
C16C C17C C18C 113.88(17) . . ?
H17E C17C H17F 107.7 . . ?
C18C C17C H17E 108.8 . . ?
C18C C17C H17F 108.8 . . ?
C17C C18C H18E 108.9 . . ?
C17C C18C H18F 108.9 . . ?
H18E C18C H18F 107.7 . . ?
C19C C18C C17C 113.56(17) . . ?
C19C C18C H18E 108.9 . . ?
C19C C18C H18F 108.9 . . ?
C18C C19C H19E 108.8 . . ?
C18C C19C H19F 108.8 . . ?
C18C C19C C20C 113.80(17) . . ?
H19E C19C H19F 107.7 . . ?
C20C C19C H19E 108.8 . . ?
C20C C19C H19F 108.8 . . ?
C19C C20C H20E 108.8 . . ?
C19C C20C H20F 108.8 . . ?
H20E C20C H20F 107.7 . . ?
C21C C20C C19C 113.77(17) . . ?
C21C C20C H20E 108.8 . . ?
C21C C20C H20F 108.8 . . ?
C20C C21C H21E 108.8 . . ?
C20C C21C H21F 108.8 . . ?
C20C C21C C22C 113.83(17) . . ?
H21E C21C H21F 107.7 . . ?
C22C C21C H21E 108.8 . . ?
C22C C21C H21F 108.8 . . ?
C21C C22C H22E 108.8 . . ?
C21C C22C H22F 108.8 . . ?
C21C C22C C23C 113.86(17) . . ?
H22E C22C H22F 107.7 . . ?
C23C C22C H22E 108.8 . . ?
C23C C22C H22F 108.8 . . ?
C22C C23C H23E 108.8 . . ?
C22C C23C H23F 108.8 . . ?
C22C C23C C24C 113.72(17) . . ?
H23E C23C H23F 107.7 . . ?
C24C C23C H23E 108.8 . . ?
C24C C23C H23F 108.8 . . ?
C23C C24C H24E 108.8 . . ?
C23C C24C H24F 108.8 . . ?
H24E C24C H24F 107.7 . . ?
C25C C24C C23C 113.83(17) . . ?
C25C C24C H24E 108.8 . . ?
C25C C24C H24F 108.8 . . ?
C24C C25C H25E 108.8 . . ?
C24C C25C H25F 108.8 . . ?
H25E C25C H25F 107.7 . . ?
C26C C25C C24C 113.81(17) . . ?
C26C C25C H25E 108.8 . . ?
C26C C25C H25F 108.8 . . ?
C25C C26C H26E 108.8 . . ?
C25C C26C H26F 108.8 . . ?
C25C C26C C27C 113.76(17) . . ?
H26E C26C H26F 107.7 . . ?
C27C C26C H26E 108.8 . . ?
C27C C26C H26F 108.8 . . ?
C26C C27C H27E 108.8 . . ?
C26C C27C H27F 108.8 . . ?
H27E C27C H27F 107.7 . . ?
C28C C27C C26C 113.90(18) . . ?
C28C C27C H27E 108.8 . . ?
C28C C27C H27F 108.8 . . ?
C27C C28C H28E 108.9 . . ?
C27C C28C H28F 108.9 . . ?
C27C C28C C29C 113.36(19) . . ?
H28E C28C H28F 107.7 . . ?
C29C C28C H28E 108.9 . . ?
C29C C28C H28F 108.9 . . ?
C28C C29C H29G 109.5 . . ?
C28C C29C H29H 109.5 . . ?
C28C C29C H29I 109.5 . . ?
H29G C29C H29H 109.5 . . ?
H29G C29C H29I 109.5 . . ?
H29H C29C H29I 109.5 . . ?
C8C C7C H7C 118.7 . . ?
C6C C7C C8C 122.6(2) . . ?
C6C C7C H7C 118.7 . . ?
C7C C6C C10C 121.0(2) . . ?
C5C C6C C7C 117.51(19) . . ?
C5C C6C C10C 121.5(2) . . ?
C6C C10C H10G 109.5 . . ?
C6C C10C H10H 109.5 . . ?
C6C C10C H10I 109.5 . . ?
H10G C10C H10H 109.5 . . ?
H10G C10C H10I 109.5 . . ?
H10H C10C H10I 109.5 . . ?
C4C C5C H5C 118.8 . . ?
C6C C5C C4C 122.3(2) . . ?
C6C C5C H5C 118.8 . . ?

loop_
_geom_bond_atom_site_label_1
_geom_bond_atom_site_label_2
_geom_bond_distance
_geom_bond_site_symmetry_2
_geom_bond_publ_flag
Yb1 O1A 2.1511(14) . ?
Yb1 N2B 2.4179(16) . ?
Yb1 O1B 2.1552(13) . ?
Yb1 O1C 2.1629(13) . ?
Yb1 N1 2.6124(16) . ?
Yb1 N2A 2.4173(16) . ?
Yb1 N2C 2.4194(17) . ?
O1A C9A 1.300(2) . ?
N2B C3B 1.282(3) . ?
N2B C2B 1.468(2) . ?
O1B C9B 1.308(2) . ?
O1C C9C 1.307(2) . ?
N1 C1A 1.488(3) . ?
N1 C1B 1.492(3) . ?
N1 C1C 1.490(3) . ?
N2A C3A 1.286(3) . ?
N2A C2A 1.469(3) . ?
C3A H3A 0.9500 . ?
C3A C4A 1.446(3) . ?
N3A C11A 1.256(3) . ?
N3A C12A 1.462(3) . ?
C3B H3B 0.9500 . ?
C3B C4B 1.447(3) . ?
C5B H5B 0.9500 . ?
C5B C4B 1.402(3) . ?
C5B C6B 1.382(3) . ?
N3B C11B 1.268(3) . ?
N3B C12B 1.464(2) . ?
N2C C3C 1.284(3) . ?
N2C C2C 1.468(3) . ?
C3C H3C 0.9500 . ?
C3C C4C 1.449(3) . ?
C4C C9C 1.420(3) . ?
C4C C5C 1.409(3) . ?
N3C C11C 1.273(3) . ?
N3C C12C 1.454(3) . ?
C1A H1AA 0.9900 . ?
C1A H1AB 0.9900 . ?
C1A C2A 1.514(3) . ?
C2A H2AA 0.9900 . ?
C2A H2AB 0.9900 . ?
C4A C9A 1.420(3) . ?
C4A C5A 1.406(3) . ?
C9A C8A 1.428(3) . ?
C8A C11A 1.468(3) . ?
C8A C7A 1.386(3) . ?
C11A H11A 0.9500 . ?
C12A H12A 0.9900 . ?
C12A H12B 0.9900 . ?
C12A C13A 1.456(4) . ?
C13A H13A 0.9900 . ?
C13A H13B 0.9900 . ?
C13A C14A 1.453(3) . ?
C14A H14A 0.9900 . ?
C14A H14B 0.9900 . ?
C14A C15A 1.500(3) . ?
C15A H15A 0.9900 . ?
C15A H15B 0.9900 . ?
C15A C16A 1.507(3) . ?
C16A H16A 0.9900 . ?
C16A H16B 0.9900 . ?
C16A C17A 1.513(3) . ?
C17A H17A 0.9900 . ?
C17A H17B 0.9900 . ?
C17A C18A 1.519(3) . ?
C18A H18A 0.9900 . ?
C18A H18B 0.9900 . ?
C18A C19A 1.520(3) . ?
C19A H19A 0.9900 . ?
C19A H19B 0.9900 . ?
C19A C20A 1.519(3) . ?
C20A H20A 0.9900 . ?
C20A H20B 0.9900 . ?
C20A C21A 1.521(3) . ?
C21A H21A 0.9900 . ?
C21A H21B 0.9900 . ?
C21A C22A 1.523(3) . ?
C22A H22A 0.9900 . ?
C22A H22B 0.9900 . ?
C22A C23A 1.522(3) . ?
C23A H23A 0.9900 . ?
C23A H23B 0.9900 . ?
C23A C24A 1.521(3) . ?
C24A H24A 0.9900 . ?
C24A H24B 0.9900 . ?
C24A C25A 1.523(3) . ?
C25A H25A 0.9900 . ?
C25A H25B 0.9900 . ?
C25A C26A 1.523(3) . ?
C26A H26A 0.9900 . ?
C26A H26B 0.9900 . ?
C26A C27A 1.520(3) . ?
C27A H27A 0.9900 . ?
C27A H27B 0.9900 . ?
C27A C28A 1.517(3) . ?
C28A H28A 0.9900 . ?
C28A H28B 0.9900 . ?
C28A C29A 1.524(3) . ?
C29A H29A 0.9800 . ?
C29A H29B 0.9800 . ?
C29A H29C 0.9800 . ?
C7A H7A 0.9500 . ?
C7A C6A 1.392(3) . ?
C6A C5A 1.381(3) . ?
C6A C10A 1.513(3) . ?
C5A H5A 0.9500 . ?
C10A H10A 0.9800 . ?
C10A H10B 0.9800 . ?
C10A H10C 0.9800 . ?
C1B H1BA 0.9900 . ?
C1B H1BB 0.9900 . ?
C1B C2B 1.515(3) . ?
C2B H2BA 0.9900 . ?
C2B H2BB 0.9900 . ?
C4B C9B 1.429(3) . ?
C6B C10B 1.508(3) . ?
C6B C7B 1.394(3) . ?
C10B H10D 0.9800 . ?
C10B H10E 0.9800 . ?
C10B H10F 0.9800 . ?
C7B H7B 0.9500 . ?
C7B C8B 1.389(3) . ?
C8B C11B 1.471(3) . ?
C8B C9B 1.418(3) . ?
C11B H11B 0.9500 . ?
C12B H12C 0.9900 . ?
C12B H12D 0.9900 . ?
C12B C13B 1.521(3) . ?
C13B H13C 0.9900 . ?
C13B H13D 0.9900 . ?
C13B C14B 1.524(3) . ?
C14B H14C 0.9900 . ?
C14B H14D 0.9900 . ?
C14B C15B 1.520(3) . ?
C15B H15C 0.9900 . ?
C15B H15D 0.9900 . ?
C15B C16B 1.525(3) . ?
C16B H16C 0.9900 . ?
C16B H16D 0.9900 . ?
C16B C17B 1.524(3) . ?
C17B H17C 0.9900 . ?
C17B H17D 0.9900 . ?
C17B C18B 1.527(3) . ?
C18B H18C 0.9900 . ?
C18B H18D 0.9900 . ?
C18B C19B 1.525(3) . ?
C19B H19C 0.9900 . ?
C19B H19D 0.9900 . ?
C19B C20B 1.530(3) . ?
C20B H20C 0.9900 . ?
C20B H20D 0.9900 . ?
C20B C21B 1.524(3) . ?
C21B H21C 0.9900 . ?
C21B H21D 0.9900 . ?
C21B C22B 1.526(3) . ?
C22B H22C 0.9900 . ?
C22B H22D 0.9900 . ?
C22B C23B 1.526(3) . ?
C23B H23C 0.9900 . ?
C23B H23D 0.9900 . ?
C23B C24B 1.526(3) . ?
C24B H24C 0.9900 . ?
C24B H24D 0.9900 . ?
C24B C25B 1.525(3) . ?
C25B H25C 0.9900 . ?
C25B H25D 0.9900 . ?
C25B C26B 1.524(3) . ?
C26B H26C 0.9900 . ?
C26B H26D 0.9900 . ?
C26B C27B 1.523(3) . ?
C27B H27C 0.9900 . ?
C27B H27D 0.9900 . ?
C27B C28B 1.527(3) . ?
C28B H28C 0.9900 . ?
C28B H28D 0.9900 . ?
C28B C29B 1.518(3) . ?
C29B H29D 0.9800 . ?
C29B H29E 0.9800 . ?
C29B H29F 0.9800 . ?
C1C H1CA 0.9900 . ?
C1C H1CB 0.9900 . ?
C1C C2C 1.517(3) . ?
C2C H2CA 0.9900 . ?
C2C H2CB 0.9900 . ?
C9C C8C 1.424(3) . ?
C8C C11C 1.466(3) . ?
C8C C7C 1.392(3) . ?
C11C H11C 0.9500 . ?
C12C H12E 0.9900 . ?
C12C H12F 0.9900 . ?
C12C C13C 1.531(3) . ?
C13C H13E 0.9900 . ?
C13C H13F 0.9900 . ?
C13C C14C 1.524(3) . ?
C14C H14E 0.9900 . ?
C14C H14F 0.9900 . ?
C14C C15C 1.522(3) . ?
C15C H15E 0.9900 . ?
C15C H15F 0.9900 . ?
C15C C16C 1.525(3) . ?
C16C H16E 0.9900 . ?
C16C H16F 0.9900 . ?
C16C C17C 1.523(3) . ?
C17C H17E 0.9900 . ?
C17C H17F 0.9900 . ?
C17C C18C 1.524(3) . ?
C18C H18E 0.9900 . ?
C18C H18F 0.9900 . ?
C18C C19C 1.523(3) . ?
C19C H19E 0.9900 . ?
C19C H19F 0.9900 . ?
C19C C20C 1.527(3) . ?
C20C H20E 0.9900 . ?
C20C H20F 0.9900 . ?
C20C C21C 1.522(3) . ?
C21C H21E 0.9900 . ?
C21C H21F 0.9900 . ?
C21C C22C 1.523(3) . ?
C22C H22E 0.9900 . ?
C22C H22F 0.9900 . ?
C22C C23C 1.523(3) . ?
C23C H23E 0.9900 . ?
C23C H23F 0.9900 . ?
C23C C24C 1.527(3) . ?
C24C H24E 0.9900 . ?
C24C H24F 0.9900 . ?
C24C C25C 1.524(3) . ?
C25C H25E 0.9900 . ?
C25C H25F 0.9900 . ?
C25C C26C 1.525(3) . ?
C26C H26E 0.9900 . ?
C26C H26F 0.9900 . ?
C26C C27C 1.525(3) . ?
C27C H27E 0.9900 . ?
C27C H27F 0.9900 . ?
C27C C28C 1.519(3) . ?
C28C H28E 0.9900 . ?
C28C H28F 0.9900 . ?
C28C C29C 1.523(3) . ?
C29C H29G 0.9800 . ?
C29C H29H 0.9800 . ?
C29C H29I 0.9800 . ?
C7C H7C 0.9500 . ?
C7C C6C 1.387(3) . ?
C6C C10C 1.514(3) . ?
C6C C5C 1.387(3) . ?
C10C H10G 0.9800 . ?
C10C H10H 0.9800 . ?
C10C H10I 0.9800 . ?
C5C H5C 0.9500 . ?

loop_
_geom_torsion_atom_site_label_1
_geom_torsion_atom_site_label_2
_geom_torsion_atom_site_label_3
_geom_torsion_atom_site_label_4
_geom_torsion
_geom_torsion_site_symmetry_1
_geom_torsion_site_symmetry_2
_geom_torsion_site_symmetry_3
_geom_torsion_site_symmetry_4
_geom_torsion_publ_flag
Yb1 O1A C9A C4A -37.1(3) . . . . ?
Yb1 O1A C9A C8A 145.30(15) . . . . ?
Yb1 N2B C3B C4B 8.3(3) . . . . ?
Yb1 N2B C2B C1B -48.0(2) . . . . ?
Yb1 O1B C9B C4B -48.8(2) . . . . ?
Yb1 O1B C9B C8B 132.61(15) . . . . ?
Yb1 O1C C9C C4C -42.8(2) . . . . ?
Yb1 O1C C9C C8C 139.45(14) . . . . ?
Yb1 N1 C1A C2A -35.5(2) . . . . ?
Yb1 N1 C1B C2B -39.59(19) . . . . ?
Yb1 N1 C1C C2C -36.66(19) . . . . ?
Yb1 N2A C3A C4A 1.3(3) . . . . ?
Yb1 N2A C2A C1A -52.90(19) . . . . ?
Yb1 N2C C3C C4C 4.8(3) . . . . ?
Yb1 N2C C2C C1C -49.65(19) . . . . ?
O1A C9A C8A C11A -5.2(3) . . . . ?
O1A C9A C8A C7A 175.38(17) . . . . ?
N2B C3B C4B C5B -168.3(2) . . . . ?
N2B C3B C4B C9B 13.4(3) . . . . ?
O1C C9C C8C C11C -2.7(3) . . . . ?
O1C C9C C8C C7C 175.80(16) . . . . ?
N1 C1A C2A N2A 58.8(2) . . . . ?
N1 C1B C2B N2B 58.3(2) . . . . ?
N1 C1C C2C N2C 57.3(2) . . . . ?
N2A C3A C4A C9A 8.2(3) . . . . ?
N2A C3A C4A C5A -172.06(19) . . . . ?
C3A N2A C2A C1A 127.84(19) . . . . ?
C3A C4A C9A O1A 6.9(3) . . . . ?
C3A C4A C9A C8A -175.43(17) . . . . ?
C3A C4A C5A C6A 176.53(19) . . . . ?
N3A C12A C13A C14A 26.2(5) . . . . ?
C3B N2B C2B C1B 138.40(19) . . . . ?
C3B C4B C9B O1B 4.4(3) . . . . ?
C3B C4B C9B C8B -176.97(18) . . . . ?
C5B C4B C9B O1B -173.84(18) . . . . ?
C5B C4B C9B C8B 4.8(3) . . . . ?
C5B C6B C7B C8B 2.6(3) . . . . ?
N3B C12B C13B C14B -178.11(16) . . . . ?
N2C C3C C4C C9C 10.0(3) . . . . ?
N2C C3C C4C C5C -170.48(19) . . . . ?
C3C N2C C2C C1C 134.00(19) . . . . ?
C3C C4C C9C O1C 6.3(3) . . . . ?
C3C C4C C9C C8C -175.92(17) . . . . ?
C3C C4C C5C C6C 176.56(17) . . . . ?
C4C C9C C8C C11C 179.46(16) . . . . ?
C4C C9C C8C C7C -2.0(3) . . . . ?
N3C C12C C13C C14C 79.7(2) . . . . ?
C1A N1 C1B C2B 80.3(2) . . . . ?
C1A N1 C1C C2C -157.00(17) . . . . ?
C2A N2A C3A C4A -179.54(17) . . . . ?
C4A C9A C8A C11A 177.04(17) . . . . ?
C4A C9A C8A C7A -2.4(3) . . . . ?
C9A C4A C5A C6A -3.7(3) . . . . ?
C9A C8A C11A N3A 158.7(2) . . . . ?
C9A C8A C7A C6A -1.5(3) . . . . ?
C8A C7A C6A C5A 2.8(3) . . . . ?
C8A C7A C6A C10A -176.7(2) . . . . ?
C11A N3A C12A C13A -122.7(3) . . . . ?
C11A C8A C7A C6A 179.1(2) . . . . ?
C12A N3A C11A C8A 178.9(2) . . . . ?
C12A C13A C14A C15A 171.0(3) . . . . ?
C13A C14A C15A C16A 170.9(3) . . . . ?
C14A C15A C16A C17A 177.4(2) . . . . ?
C15A C16A C17A C18A 178.65(18) . . . . ?
C16A C17A C18A C19A 179.50(18) . . . . ?
C17A C18A C19A C20A 179.79(17) . . . . ?
C18A C19A C20A C21A 179.76(17) . . . . ?
C19A C20A C21A C22A -179.94(17) . . . . ?
C20A C21A C22A C23A 179.90(17) . . . . ?
C21A C22A C23A C24A -179.81(17) . . . . ?
C22A C23A C24A C25A 179.85(17) . . . . ?
C23A C24A C25A C26A -179.21(17) . . . . ?
C24A C25A C26A C27A -179.84(18) . . . . ?
C25A C26A C27A C28A -177.39(18) . . . . ?
C26A C27A C28A C29A -179.5(2) . . . . ?
C7A C8A C11A N3A -21.9(3) . . . . ?
C7A C6A C5A C4A -0.1(3) . . . . ?
C5A C4A C9A O1A -172.84(17) . . . . ?
C5A C4A C9A C8A 4.9(3) . . . . ?
C10A C6A C5A C4A 179.4(2) . . . . ?
C1B N1 C1A C2A -155.03(17) . . . . ?
C1B N1 C1C C2C 82.9(2) . . . . ?
C2B N2B C3B C4B -178.87(19) . . . . ?
C4B C5B C6B C10B 177.3(2) . . . . ?
C4B C5B C6B C7B -0.9(3) . . . . ?
C6B C5B C4B C3B 178.83(19) . . . . ?
C6B C5B C4B C9B -2.9(3) . . . . ?
C6B C7B C8B C11B -179.80(18) . . . . ?
C6B C7B C8B C9B -0.6(3) . . . . ?
C10B C6B C7B C8B -175.6(2) . . . . ?
C7B C8B C11B N3B -7.2(3) . . . . ?
C7B C8B C9B O1B 175.49(17) . . . . ?
C7B C8B C9B C4B -3.2(3) . . . . ?
C11B N3B C12B C13B -111.7(2) . . . . ?
C11B C8B C9B O1B -5.3(3) . . . . ?
C11B C8B C9B C4B 176.08(16) . . . . ?
C12B N3B C11B C8B 178.64(17) . . . . ?
C12B C13B C14B C15B 178.17(17) . . . . ?
C13B C14B C15B C16B 178.66(17) . . . . ?
C14B C15B C16B C17B 178.24(17) . . . . ?
C15B C16B C17B C18B -179.92(16) . . . . ?
C16B C17B C18B C19B 179.95(16) . . . . ?
C17B C18B C19B C20B 179.34(16) . . . . ?
C18B C19B C20B C21B 179.90(16) . . . . ?
C19B C20B C21B C22B 179.86(16) . . . . ?
C20B C21B C22B C23B 179.71(16) . . . . ?
C21B C22B C23B C24B -179.67(16) . . . . ?
C22B C23B C24B C25B 179.66(16) . . . . ?
C23B C24B C25B C26B 179.89(16) . . . . ?
C24B C25B C26B C27B -178.57(17) . . . . ?
C25B C26B C27B C28B 179.28(17) . . . . ?
C26B C27B C28B C29B -175.06(18) . . . . ?
C9B C8B C11B N3B 173.55(18) . . . . ?
C1C N1 C1A C2A 84.7(2) . . . . ?
C1C N1 C1B C2B -159.52(17) . . . . ?
C2C N2C C3C C4C -179.39(18) . . . . ?
C9C C4C C5C C6C -3.9(3) . . . . ?
C9C C8C C11C N3C 170.93(18) . . . . ?
C9C C8C C7C C6C -1.4(3) . . . . ?
C8C C7C C6C C10C -176.31(19) . . . . ?
C8C C7C C6C C5C 2.3(3) . . . . ?
C11C N3C C12C C13C 129.8(2) . . . . ?
C11C C8C C7C C6C 177.08(17) . . . . ?
C12C N3C C11C C8C -177.01(18) . . . . ?
C12C C13C C14C C15C 179.39(19) . . . . ?
C13C C14C C15C C16C -171.42(18) . . . . ?
C14C C15C C16C C17C 178.64(18) . . . . ?
C15C C16C C17C C18C -177.99(18) . . . . ?
C16C C17C C18C C19C 179.28(17) . . . . ?
C17C C18C C19C C20C 179.84(17) . . . . ?
C18C C19C C20C C21C -179.91(17) . . . . ?
C19C C20C C21C C22C 179.88(17) . . . . ?
C20C C21C C22C C23C -179.76(17) . . . . ?
C21C C22C C23C C24C -179.95(17) . . . . ?
C22C C23C C24C C25C -179.79(17) . . . . ?
C23C C24C C25C C26C -179.63(18) . . . . ?
C24C C25C C26C C27C -176.98(18) . . . . ?
C25C C26C C27C C28C -179.42(18) . . . . ?
C26C C27C C28C C29C -176.83(19) . . . . ?
C7C C8C C11C N3C -7.6(3) . . . . ?
C7C C6C C5C C4C 0.4(3) . . . . ?
C10C C6C C5C C4C 178.97(19) . . . . ?
C5C C4C C9C O1C -173.25(17) . . . . ?
C5C C4C C9C C8C 4.5(3) . . . . ?
